data_1554629
loop_
_publ_author_name
'Huang, Qi'
'Guo, Zhicheng'
'Liao, Longyu'
'Hao, Shilong'
'Nie, Fude'
'Li, Hongzhen'

_publ_section_title
;
 Customization of the molecular structure to modulate the crystal packing
 style of energetic materials
;
_journal_issue 5
_journal_name_full 'Molecular Systems Design &amp; Engineering'
_journal_page_first 1032
_journal_paper_doi 10.1039/C9ME00051H
_journal_volume 4
_journal_year 2019
_chemical_formula_sum 'C6 H6 N8 O8'
_chemical_formula_weight 318.19
_space_group_crystal_system orthorhombic
_space_group_IT_number 61
_space_group_name_Hall '-P 2ac 2ab'
_space_group_name_H-M_alt 'P b c a'
_atom_sites_solution_hydrogens geom
_audit_creation_method SHELXL-2013
_audit_update_record
;
2017-06-08 deposited with the CCDC.	2019-07-18 downloaded from the CCDC.
;
_cell_angle_alpha 90
_cell_angle_beta 90
_cell_angle_gamma 90
_cell_formula_units_Z 8
_cell_length_a 11.0661(15)
_cell_length_b 13.9316(19)
_cell_length_c 15.839(2)
_cell_measurement_reflns_used 2295
_cell_measurement_temperature 293(2)
_cell_measurement_theta_max 43.944
_cell_measurement_theta_min 5.144
_cell_volume 2441.9(6)
_computing_cell_refinement 'Bruker SMART'
_computing_data_collection 'Bruker SMART'
_computing_data_reduction 'Bruker SHELXTL'
_computing_molecular_graphics 'Bruker SHELXTL'
_computing_publication_material 'Bruker SHELXTL'
_computing_structure_refinement 'SHELXL-2013 (Sheldrick, 2013)'
_computing_structure_solution 'Bruker SHELXTL'
_diffrn_ambient_temperature 293(2)
_diffrn_measured_fraction_theta_full 1.000
_diffrn_measured_fraction_theta_max 1.000
_diffrn_measurement_device_type 'CCD area detector'
_diffrn_measurement_method 'phi and omega scans'
_diffrn_radiation_type MoK\a
_diffrn_radiation_wavelength 0.71073
_diffrn_reflns_av_R_equivalents 0.0475
_diffrn_reflns_av_unetI/netI 0.0321
_diffrn_reflns_Laue_measured_fraction_full 1.000
_diffrn_reflns_Laue_measured_fraction_max 1.000
_diffrn_reflns_limit_h_max 13
_diffrn_reflns_limit_h_min -13
_diffrn_reflns_limit_k_max 17
_diffrn_reflns_limit_k_min -17
_diffrn_reflns_limit_l_max 15
_diffrn_reflns_limit_l_min -19
_diffrn_reflns_number 13736
_diffrn_reflns_point_group_measured_fraction_full 1.000
_diffrn_reflns_point_group_measured_fraction_max 1.000
_diffrn_reflns_theta_full 25.242
_diffrn_reflns_theta_max 26.000
_diffrn_reflns_theta_min 2.572
_exptl_absorpt_coefficient_mu 0.160
_exptl_absorpt_correction_T_max 0.7456
_exptl_absorpt_correction_T_min 0.6254
_exptl_absorpt_correction_type multi-scan
_exptl_absorpt_process_details sadabs
_exptl_crystal_colour yellow
_exptl_crystal_density_diffrn 1.731
_exptl_crystal_description prismatic
_exptl_crystal_F_000 1296
_exptl_crystal_size_max 0.220
_exptl_crystal_size_mid 0.170
_exptl_crystal_size_min 0.120
_refine_diff_density_max 0.229
_refine_diff_density_min -0.181
_refine_diff_density_rms 0.044
_refine_ls_extinction_coef 0.0054(8)
_refine_ls_extinction_expression Fc^*^=kFc[1+0.001xFc^2^\l^3^/sin(2\q)]^-1/4^
_refine_ls_extinction_method SHELXL
_refine_ls_goodness_of_fit_ref 1.089
_refine_ls_hydrogen_treatment constr
_refine_ls_matrix_type full
_refine_ls_number_parameters 202
_refine_ls_number_reflns 2401
_refine_ls_number_restraints 0
_refine_ls_restrained_S_all 1.089
_refine_ls_R_factor_all 0.0598
_refine_ls_R_factor_gt 0.0464
_refine_ls_shift/su_max 0.000
_refine_ls_shift/su_mean 0.000
_refine_ls_structure_factor_coef Fsqd
_refine_ls_weighting_details 'w=1/[\s^2^(Fo^2^)+(0.0501P)^2^+0.6486P] where P=(Fo^2^+2Fc^2^)/3'
_refine_ls_weighting_scheme calc
_refine_ls_wR_factor_gt 0.1049
_refine_ls_wR_factor_ref 0.1110
_reflns_Friedel_coverage 0.000
_reflns_number_gt 1970
_reflns_number_total 2401
_reflns_threshold_expression 'I > 2\s(I)'
_cod_data_source_file c9me00051h2.cif
_cod_data_source_block cd16381
_cod_original_cell_volume 2441.8(6)
_cod_database_code 1554629
_shelx_space_group_comment
; 
The symmetry employed for this shelxl refinement is uniquely defined 
by the following loop, which should always be used as a source of 
symmetry information in preference to the above space-group names. 
They are only intended as comments. 
;
_shelx_estimated_absorpt_t_min 0.966
_shelx_estimated_absorpt_t_max 0.981
_shelxl_version_number 2013-4

loop_
_space_group_symop_operation_xyz
'x, y, z'
'-x+1/2, -y, z+1/2'
'-x, y+1/2, -z+1/2'
'x+1/2, -y+1/2, -z'
'-x, -y, -z'
'x-1/2, y, -z-1/2'
'x, -y-1/2, z-1/2'
'-x-1/2, y-1/2, z'

loop_
_atom_site_label
_atom_site_type_symbol
_atom_site_fract_x
_atom_site_fract_y
_atom_site_fract_z
_atom_site_U_iso_or_equiv
_atom_site_adp_type
_atom_site_occupancy
_atom_site_site_symmetry_order
_atom_site_calc_flag
_atom_site_refinement_flags_posn
_atom_site_refinement_flags_adp
N1 N 0.29307(13) 0.14394(11) 0.59460(9) 0.0286(4) Uani 1 1 d . .
N2 N 0.21912(13) 0.32718(11) 0.62628(10) 0.0331(4) Uani 1 1 d . .
N3 N 0.42543(13) 0.14271(12) 0.70501(10) 0.0340(4) Uani 1 1 d . .
N4 N 0.52448(14) 0.19190(14) 0.73533(11) 0.0407(4) Uani 1 1 d . .
N5 N 0.16138(14) 0.12453(12) 0.48404(10) 0.0367(4) Uani 1 1 d . .
N6 N 0.03795(16) 0.12484(13) 0.47012(11) 0.0406(4) Uani 1 1 d . .
N7 N 0.31607(15) 0.33410(15) 0.75700(12) 0.0429(4) Uani 1 1 d . .
N8 N 0.10819(16) 0.33838(13) 0.50160(13) 0.0465(5) Uani 1 1 d . .
O1 O 0.59498(15) 0.14474(13) 0.77637(12) 0.0679(5) Uani 1 1 d . .
O2 O 0.53454(13) 0.27645(11) 0.71884(10) 0.0480(4) Uani 1 1 d . .
O3 O -0.00027(14) 0.06518(12) 0.42122(10) 0.0564(5) Uani 1 1 d . .
O4 O -0.02252(13) 0.18411(13) 0.50672(12) 0.0595(5) Uani 1 1 d . .
O5 O 0.32881(15) 0.28442(13) 0.81925(10) 0.0601(5) Uani 1 1 d . .
O6 O 0.31709(16) 0.42082(13) 0.75487(11) 0.0640(5) Uani 1 1 d . .
O7 O 0.12749(19) 0.32563(14) 0.42735(11) 0.0726(6) Uani 1 1 d . .
O8 O 0.03926(17) 0.39625(13) 0.53045(13) 0.0708(6) Uani 1 1 d . .
C1 C 0.33880(14) 0.19226(13) 0.65869(11) 0.0284(4) Uani 1 1 d . .
C2 C 0.29312(15) 0.28295(13) 0.67694(12) 0.0309(4) Uani 1 1 d . .
C3 C 0.18053(16) 0.28010(14) 0.56021(12) 0.0322(4) Uani 1 1 d . .
C4 C 0.20939(16) 0.18435(14) 0.54668(11) 0.0292(4) Uani 1 1 d . .
C5 C 0.4307(2) 0.03846(16) 0.70736(16) 0.0547(6) Uani 1 1 d . .
H5A H 0.4904 0.0162 0.6680 0.082 Uiso 1 1 calc R U
H5B H 0.3532 0.0125 0.6924 0.082 Uiso 1 1 calc R U
H5C H 0.4520 0.0178 0.7632 0.082 Uiso 1 1 calc R U
C6 C 0.2268(2) 0.03960(16) 0.45583(13) 0.0450(5) Uani 1 1 d . .
H6A H 0.2004 -0.0152 0.4876 0.067 Uiso 1 1 calc R U
H6B H 0.3119 0.0490 0.4644 0.067 Uiso 1 1 calc R U
H6C H 0.2114 0.0291 0.3969 0.067 Uiso 1 1 calc R U

loop_
_atom_site_aniso_label
_atom_site_aniso_U_11
_atom_site_aniso_U_22
_atom_site_aniso_U_33
_atom_site_aniso_U_23
_atom_site_aniso_U_13
_atom_site_aniso_U_12
N1 0.0223(7) 0.0330(9) 0.0306(8) -0.0008(7) 0.0008(6) -0.0001(6)
N2 0.0248(8) 0.0331(9) 0.0413(9) -0.0032(7) -0.0007(7) -0.0012(7)
N3 0.0260(8) 0.0376(10) 0.0384(9) 0.0008(7) -0.0085(7) -0.0022(7)
N4 0.0275(9) 0.0521(12) 0.0427(10) -0.0026(8) -0.0091(7) -0.0025(8)
N5 0.0325(8) 0.0380(10) 0.0396(9) -0.0064(7) -0.0090(7) -0.0007(7)
N6 0.0361(9) 0.0410(10) 0.0448(10) 0.0039(8) -0.0129(8) -0.0067(8)
N7 0.0334(9) 0.0527(12) 0.0427(10) -0.0158(9) -0.0030(8) 0.0016(8)
N8 0.0470(11) 0.0366(10) 0.0558(12) 0.0016(9) -0.0193(9) 0.0015(9)
O1 0.0535(10) 0.0657(12) 0.0845(13) 0.0079(10) -0.0438(9) -0.0007(9)
O2 0.0363(8) 0.0441(10) 0.0637(10) -0.0038(8) -0.0091(7) -0.0101(7)
O3 0.0546(10) 0.0552(10) 0.0594(10) -0.0068(8) -0.0259(8) -0.0147(8)
O4 0.0311(8) 0.0606(11) 0.0868(12) -0.0160(10) -0.0120(8) 0.0051(8)
O5 0.0668(11) 0.0796(12) 0.0339(8) -0.0083(9) -0.0040(8) 0.0044(9)
O6 0.0713(12) 0.0484(11) 0.0723(12) -0.0277(9) -0.0114(9) -0.0022(9)
O7 0.1002(15) 0.0713(13) 0.0462(11) 0.0067(9) -0.0247(10) 0.0124(11)
O8 0.0643(11) 0.0533(11) 0.0946(14) -0.0064(10) -0.0252(10) 0.0277(9)
C1 0.0186(8) 0.0366(11) 0.0300(9) 0.0015(8) 0.0015(7) -0.0044(7)
C2 0.0226(8) 0.0355(11) 0.0345(10) -0.0042(8) -0.0003(7) -0.0042(8)
C3 0.0258(9) 0.0334(11) 0.0375(10) 0.0020(8) -0.0032(8) 0.0000(8)
C4 0.0243(8) 0.0352(11) 0.0281(9) 0.0005(8) 0.0000(7) -0.0029(8)
C5 0.0526(14) 0.0418(13) 0.0698(16) 0.0120(11) -0.0223(12) -0.0040(11)
C6 0.0457(12) 0.0437(13) 0.0455(12) -0.0112(10) -0.0003(10) -0.0007(10)

loop_
_atom_type_symbol
_atom_type_description
_atom_type_scat_dispersion_real
_atom_type_scat_dispersion_imag
_atom_type_scat_source
C C 0.0033 0.0016 'International Tables Vol C Tables 4.2.6.8 and 6.1.1.4'
H H 0.0000 0.0000 'International Tables Vol C Tables 4.2.6.8 and 6.1.1.4'
N N 0.0061 0.0033 'International Tables Vol C Tables 4.2.6.8 and 6.1.1.4'
O O 0.0106 0.0060 'International Tables Vol C Tables 4.2.6.8 and 6.1.1.4'

loop_
_geom_angle_atom_site_label_1
_geom_angle_atom_site_label_2
_geom_angle_atom_site_label_3
_geom_angle
C1 N1 C4 119.53(16)
C2 N2 C3 117.49(17)
N4 N3 C1 119.01(16)
N4 N3 C5 117.09(16)
C1 N3 C5 122.49(16)
O1 N4 O2 125.78(18)
O1 N4 N3 115.46(18)
O2 N4 N3 118.75(16)
N6 N5 C4 119.05(16)
N6 N5 C6 116.38(16)
C4 N5 C6 120.78(16)
O4 N6 O3 125.50(18)
O4 N6 N5 118.13(16)
O3 N6 N5 116.36(19)
O6 N7 O5 126.30(19)
O6 N7 C2 117.39(19)
O5 N7 C2 116.28(19)
O8 N8 O7 125.6(2)
O8 N8 C3 118.5(2)
O7 N8 C3 115.91(19)
N1 C1 N3 114.66(16)
N1 C1 C2 118.95(16)
N3 C1 C2 126.28(16)
N2 C2 C1 122.04(17)
N2 C2 N7 114.15(16)
C1 C2 N7 123.65(17)
N2 C3 C4 122.05(17)
N2 C3 N8 113.97(17)
C4 C3 N8 123.95(17)
N1 C4 C3 118.77(17)
N1 C4 N5 114.76(16)
C3 C4 N5 126.43(17)
N3 C5 H5A 109.5
N3 C5 H5B 109.5
H5A C5 H5B 109.5
N3 C5 H5C 109.5
H5A C5 H5C 109.5
H5B C5 H5C 109.5
N5 C6 H6A 109.5
N5 C6 H6B 109.5
H6A C6 H6B 109.5
N5 C6 H6C 109.5
H6A C6 H6C 109.5
H6B C6 H6C 109.5

loop_
_geom_bond_atom_site_label_1
_geom_bond_atom_site_label_2
_geom_bond_distance
N1 C1 1.319(2)
N1 C4 1.323(2)
N2 C2 1.302(2)
N2 C3 1.307(2)
N3 N4 1.379(2)
N3 C1 1.391(2)
N3 C5 1.454(3)
N4 O1 1.209(2)
N4 O2 1.212(2)
N5 N6 1.384(2)
N5 C4 1.400(2)
N5 C6 1.457(3)
N6 O4 1.211(2)
N6 O3 1.212(2)
N7 O6 1.209(2)
N7 O5 1.213(2)
N7 C2 1.477(2)
N8 O8 1.200(2)
N8 O7 1.208(3)
N8 C3 1.470(3)
C1 C2 1.391(3)
C3 C4 1.388(3)
C5 H5A 0.9600
C5 H5B 0.9600
C5 H5C 0.9600
C6 H6A 0.9600
C6 H6B 0.9600
C6 H6C 0.9600

loop_
_geom_hbond_atom_site_label_D
_geom_hbond_atom_site_label_H
_geom_hbond_atom_site_label_A
_geom_hbond_distance_DH
_geom_hbond_distance_HA
_geom_hbond_distance_DA
_geom_hbond_angle_DHA
_geom_hbond_site_symmetry_A
C6 H6C O6 0.96 2.63 3.381(3) 135.4 7_565
C6 H6B O8 0.96 2.63 3.578(3) 169.0 4_556
C5 H5B O6 0.96 2.48 3.282(3) 140.7 8_655

loop_
_geom_torsion_atom_site_label_1
_geom_torsion_atom_site_label_2
_geom_torsion_atom_site_label_3
_geom_torsion_atom_site_label_4
_geom_torsion
C1 N3 N4 O1 178.68(18)
C5 N3 N4 O1 -14.5(3)
C1 N3 N4 O2 -1.8(3)
C5 N3 N4 O2 164.97(19)
C4 N5 N6 O4 7.5(3)
C6 N5 N6 O4 165.73(19)
C4 N5 N6 O3 -172.97(17)
C6 N5 N6 O3 -14.7(3)
C4 N1 C1 N3 179.63(15)
C4 N1 C1 C2 3.3(2)
N4 N3 C1 N1 141.77(16)
C5 N3 C1 N1 -24.3(3)
N4 N3 C1 C2 -42.3(3)
C5 N3 C1 C2 151.7(2)
C3 N2 C2 C1 5.6(3)
C3 N2 C2 N7 -170.06(16)
N1 C1 C2 N2 -9.8(3)
N3 C1 C2 N2 174.37(16)
N1 C1 C2 N7 165.44(16)
N3 C1 C2 N7 -10.4(3)
O6 N7 C2 N2 -33.9(2)
O5 N7 C2 N2 144.17(18)
O6 N7 C2 C1 150.56(18)
O5 N7 C2 C1 -31.4(3)
C2 N2 C3 C4 4.5(3)
C2 N2 C3 N8 -173.69(16)
O8 N8 C3 N2 -38.6(3)
O7 N8 C3 N2 138.7(2)
O8 N8 C3 C4 143.2(2)
O7 N8 C3 C4 -39.5(3)
C1 N1 C4 C3 6.3(2)
C1 N1 C4 N5 -175.93(15)
N2 C3 C4 N1 -10.7(3)
N8 C3 C4 N1 167.33(17)
N2 C3 C4 N5 171.74(17)
N8 C3 C4 N5 -10.2(3)
N6 N5 C4 N1 136.98(17)
C6 N5 C4 N1 -20.3(2)
N6 N5 C4 C3 -45.4(3)
C6 N5 C4 C3 157.32(19)
